data_2100381
loop_
_publ_author_name
'Munshi, Parthapratim'
'Thakur, T. S.'
'Guru Row, T. N.'
'Desiraju, G. R.'

_publ_section_title
;
 Five varieties of hydrogen bond in 1-formyl-3-thiosemicarbazide: an
 electron density study
;
_journal_coeditor_code LC5030
_journal_issue 1
_journal_name_full 'Acta Crystallographica Section B'
_journal_page_first 118
_journal_page_last 127
_journal_paper_doi 10.1107/S0108768105033689
_journal_volume 62
_journal_year 2006
_chemical_formula_moiety 'C2 H5 N3 O S'
_chemical_formula_sum 'C2 H5 N3 O S'
_chemical_formula_weight 119.16
_chemical_name_common 1-Formyl-3-thiosemicarbazide
_chemical_name_systematic
;
1-formyl-3-thiosemicarbazide
;
_space_group_IT_number 14
_symmetry_cell_setting monoclinic
_symmetry_space_group_name_Hall '-P 2ybc'
_symmetry_space_group_name_H-M 'P 1 21/c 1'
_atom_sites_solution_hydrogens geom
_atom_sites_solution_primary direct
_atom_sites_solution_secondary difmap
_cell_angle_alpha 90
_cell_angle_beta 98.403(2)
_cell_angle_gamma 90
_cell_formula_units_Z 4
_cell_length_a 7.2359(3)
_cell_length_b 7.3713(3)
_cell_length_c 9.4768(4)
_cell_measurement_reflns_used 24842
_cell_measurement_temperature 90(2)
_cell_measurement_theta_max 50.3
_cell_measurement_theta_min 2.76
_cell_volume 500.05(4)
_computing_cell_refinement 'SMART (Bruker, 2004)'
_computing_data_collection 'SMART (Bruker, 2004)'
_computing_data_reduction 'SMART (Bruker, 2004)'
_computing_molecular_graphics 'Koritsanszky et al, (2003)'
_computing_publication_material 'PLATON (Spek, 2001)'
_computing_structure_refinement 'Koritsanszky et al, (2003)'
_computing_structure_solution 'SHELXS-97 (Sheldrick, 1997)'
_diffrn_ambient_temperature 90(2)
_diffrn_measured_fraction_theta_full 1.000
_diffrn_measured_fraction_theta_max 0.966
_diffrn_measurement_device_type 'Bruker SMART APEX CCD area detector'
_diffrn_measurement_method '\f & \w scans'
_diffrn_radiation_monochromator graphite
_diffrn_radiation_source 'fine-focus sealed tube'
_diffrn_radiation_type MoK\a
_diffrn_radiation_wavelength 0.71073
_diffrn_reflns_av_R_equivalents 0.0252
_diffrn_reflns_av_sigmaI/netI 0.0154
_diffrn_reflns_limit_h_max 15
_diffrn_reflns_limit_h_min -15
_diffrn_reflns_limit_k_max 15
_diffrn_reflns_limit_k_min -15
_diffrn_reflns_limit_l_max 20
_diffrn_reflns_limit_l_min -19
_diffrn_reflns_number 24842
_diffrn_reflns_reduction_process ' ?'
_diffrn_reflns_theta_full 26.00
_diffrn_reflns_theta_max 50.306
_diffrn_reflns_theta_min 2.763
_diffrn_standards_decay_% 0
_diffrn_standards_number 0
_exptl_absorpt_coefficient_mu 0.519
_exptl_absorpt_correction_T_max 0.9201
_exptl_absorpt_correction_T_min 0.8259
_exptl_absorpt_correction_type multi-scan
_exptl_absorpt_process_details
;
 R.H. Blessing, Acta Cryst. (1995), A51, 33-38
;
_exptl_crystal_colour colorless
_exptl_crystal_density_diffrn 1.583
_exptl_crystal_density_method 'Not Measured'
_exptl_crystal_description prism
_exptl_crystal_F_000 248
_exptl_crystal_size_max 0.37
_exptl_crystal_size_mid 0.28
_exptl_crystal_size_min 0.16
_refine_diff_density_max 0.303
_refine_diff_density_min -0.251
_refine_ls_abs_structure_details unk
_refine_ls_extinction_method none
_refine_ls_goodness_of_fit_ref 1.5596
_refine_ls_hydrogen_treatment refall
_refine_ls_matrix_type full
_refine_ls_number_parameters 207
_refine_ls_number_reflns 4518
_refine_ls_number_restraints 0
_refine_ls_R_factor_all 0.0188
_refine_ls_R_factor_gt 0.0142
_refine_ls_shift/su_max 0.0000
_refine_ls_shift/su_mean 0.0000
_refine_ls_structure_factor_coef Fsqd
_refine_ls_weighting_details
;
     calc w2 = 1/[s^2^(Fo^2^)]
;
_refine_ls_weighting_scheme calc
_refine_ls_wR_factor_ref 0.0146
_reflns_number_gt 4514
_reflns_number_total 5136
_reflns_threshold_expression >3sigma(I)
_cod_data_source_file lc5030.cif
_cod_data_source_block 90K
_cod_depositor_comments
;
The following automatic conversions were performed:
'_symmetry_cell_setting' value 'Monoclinic' changed to 'monoclinic'
according to '/home/saulius/struct/CIF-dictionaries/cif_core.dic'
dictionary named 'cif_core.dic' version 2.4.1 from 2010-06-29.

Automatic conversion script
Id: cif_fix_enum 1527 2010-12-29 10:47:43Z saulius 

The following automatic conversions were performed:

'_symmetry_cell_setting' value 'Monoclinic' changed to 'monoclinic'
according to /home/saulius/struct/CIF-dictionaries/cif_core.dic
dictionary named 'cif_core.dic' version 2.4.1 from 2010-06-29.

Automatic conversion script
Id: cif_fix_values 1715 2011-07-08 13:25:40Z adriana 
;
_cod_original_sg_symbol_H-M 'P 21/c'
_cod_database_code 2100381

loop_
_symmetry_equiv_pos_as_xyz
x,y,z
-x,1/2+y,1/2-z
-x,-y,-z
x,1/2-y,1/2+z

loop_
_atom_site_aniso_label
_atom_site_aniso_U_11
_atom_site_aniso_U_22
_atom_site_aniso_U_33
_atom_site_aniso_U_12
_atom_site_aniso_U_13
_atom_site_aniso_U_23
S(1) 0.00820(2) 0.01222(2) 0.01441(2) -0.000660(10) -0.000300(10) 0.003140(10)
O(7) 0.01408(7) 0.01745(7) 0.01231(6) 0.00399(5) 0.00115(5) -0.00283(5)
N(3) 0.01117(6) 0.01150(6) 0.01571(7) -0.00060(5) 0.00144(5) 0.00438(5)
N(4) 0.00825(6) 0.01140(6) 0.01393(6) -0.00068(4) 0.00101(5) 0.00284(5)
N(5) 0.00880(6) 0.01345(6) 0.01193(6) 0.00144(5) 0.00142(5) -0.00153(5)
C(2) 0.00872(6) 0.00979(5) 0.00950(6) -0.00057(4) 0.00073(4) 0.00077(4)
C(6) 0.00924(6) 0.01308(6) 0.01119(6) 0.00180(5) 0.00138(5) -0.00013(5)

loop_
_atom_site_label
_atom_site_fract_x
_atom_site_fract_y
_atom_site_fract_z
_atom_site_U_iso_or_equiv
_atom_site_occupancy
S(1) 0.279680(6) 0.809654(6) 0.540387(5) 0.012 1.0000
O(7) 0.86115(3) 0.86953(3) 0.83120(2) 0.015 1.0000
N(3) 0.49275(3) 0.55014(3) 0.67235(2) 0.013 1.0000
N(4) 0.64756(3) 0.78212(3) 0.57685(2) 0.011 1.0000
N(5) 0.81864(3) 0.70289(3) 0.62614(2) 0.011 1.0000
C(2) 0.48613(3) 0.70517(2) 0.60133(2) 0.009 1.0000
C(6) 0.91839(3) 0.76004(3) 0.75009(2) 0.011 1.0000
H(3A) 0.36982 0.48844 0.68842 0.017(2) 1.0000
H(3B) 0.61594 0.48849 0.71535 0.026(2) 1.0000
H(4) 0.65368 0.90756 0.52988 0.018(2) 1.0000
H(5) 0.88850 0.63714 0.55385 0.025(2) 1.0000
H(6) 1.05545 0.69726 0.76793 0.024(3) 1.0000

loop_
_atom_type_symbol
_atom_type_description
_atom_type_scat_dispersion_real
_atom_type_scat_dispersion_imag
_atom_type_scat_source
S S 0.1246 0.1234 'International Tables Vol C Tables 4.2.6.8 and 6.1.1.4'
O O 0.0106 0.0060 'International Tables Vol C Tables 4.2.6.8 and 6.1.1.4'
N N 0.0061 0.0033 'International Tables Vol C Tables 4.2.6.8 and 6.1.1.4'
H H 0.0000 0.0000 'International Tables Vol C Tables 4.2.6.8 and 6.1.1.4'
C C 0.0033 0.0016 'International Tables Vol C Tables 4.2.6.8 and 6.1.1.4'

loop_
_geom_angle_atom_site_label_1
_geom_angle_atom_site_label_2
_geom_angle_atom_site_label_3
_geom_angle_site_symmetry_1
_geom_angle_site_symmetry_2
_geom_angle_site_symmetry_3
_geom_angle
_geom_angle_publ_flag
C(2) N(3) H(3A) 1_555 1_555 1_555 119.250 yes
C(2) N(3) H(3B) 1_555 1_555 1_555 123.161 yes
H(3A) N(3) H(3B) 1_555 1_555 1_555 117.570 yes
N(5) N(4) C(2) 1_555 1_555 1_555 121.194(18) yes
N(5) N(4) H(4) 1_555 1_555 1_555 115.534 yes
C(2) N(4) H(4) 1_555 1_555 1_555 123.015 yes
N(4) N(5) C(6) 1_555 1_555 1_555 119.873(18) yes
N(4) N(5) H(5) 1_555 1_555 1_555 118.352 yes
C(6) N(5) H(5) 1_555 1_555 1_555 118.201 yes
S(1) C(2) N(3) 1_555 1_555 1_555 121.812(15) yes
S(1) C(2) N(4) 1_555 1_555 1_555 119.327(14) yes
N(3) C(2) N(4) 1_555 1_555 1_555 118.861(18) yes
O(7) C(6) N(5) 1_555 1_555 1_555 124.219(19) yes
O(7) C(6) H(6) 1_555 1_555 1_555 124.56 yes
N(5) C(6) H(6) 1_555 1_555 1_555 111.222 yes

loop_
_geom_bond_atom_site_label_1
_geom_bond_atom_site_label_2
_geom_bond_site_symmetry_1
_geom_bond_site_symmetry_2
_geom_bond_distance
_geom_bond_publ_flag
S(1) C(2) 1_555 1_555 1.70478(19) yes
O(7) C(6) 1_555 1_555 1.2275(3) yes
N(3) C(2) 1_555 1_555 1.3235(3) yes
N(3) H(3A) 1_555 1_555 1.0300 yes
N(3) H(3B) 1_555 1_555 1.0300 yes
N(4) N(5) 1_555 1_555 1.3866(3) yes
N(4) C(2) 1_555 1_555 1.3487(3) yes
N(4) H(4) 1_555 1_555 1.0300 yes
N(5) C(6) 1_555 1_555 1.3529(3) yes
N(5) H(5) 1_555 1_555 1.0300 yes
C(6) H(6) 1_555 1_555 1.0850 yes

loop_
_geom_torsion_atom_site_label_1
_geom_torsion_atom_site_label_2
_geom_torsion_atom_site_label_3
_geom_torsion_atom_site_label_4
_geom_torsion_site_symmetry_1
_geom_torsion_site_symmetry_2
_geom_torsion_site_symmetry_3
_geom_torsion_site_symmetry_4
_geom_torsion
_geom_torsion_publ_flag
H(3A) N(3) C(2) S(1) 1_555 1_555 1_555 1_555 2.10 yes
H(3A) N(3) C(2) N(4) 1_555 1_555 1_555 1_555 -177.90 yes
H(3B) N(3) C(2) S(1) 1_555 1_555 1_555 1_555 -176.20 yes
H(3B) N(3) C(2) N(4) 1_555 1_555 1_555 1_555 3.70 yes
N(5) N(4) C(2) S(1) 1_555 1_555 1_555 1_555 179.170(10) yes
N(5) N(4) C(2) N(3) 1_555 1_555 1_555 1_555 -0.80(2) yes
C(2) N(4) N(5) C(6) 1_555 1_555 1_555 1_555 -96.90(2) yes
C(2) N(4) N(5) H(5) 1_555 1_555 1_555 1_555 104.80 yes
H(4) N(4) N(5) C(6) 1_555 1_555 1_555 1_555 77.40 yes
H(4) N(4) N(5) H(5) 1_555 1_555 1_555 1_555 -80.90 yes
H(4) N(4) C(2) S(1) 1_555 1_555 1_555 1_555 5.20 yes
H(4) N(4) C(2) N(3) 1_555 1_555 1_555 1_555 -174.70 yes
N(4) N(5) C(6) O(7) 1_555 1_555 1_555 1_555 6.50(3) yes
N(4) N(5) C(6) H(6) 1_555 1_555 1_555 1_555 -173.10 yes
H(5) N(5) C(6) O(7) 1_555 1_555 1_555 1_555 164.80 yes
H(5) N(5) C(6) H(6) 1_555 1_555 1_555 1_555 -14.80 yes
